data_1513075
_publ_author_name 'Ivanova, Bojidarka'
_publ_section_title
;
 Solid-state Raman spectra of non-centrosymmetric crystals &#x0096;
 theoretical vs. experimental study towards an application in THz-regime
;
_journal_name_full 'Journal of Molecular Structure'
_journal_page_first 47
_journal_paper_doi 10.1016/j.molstruc.2012.02.040
_journal_volume 1016
_journal_year 2012
_chemical_formula_sum 'C14 H23 N4 O6'
_chemical_formula_weight 343.36
_chemical_melting_point 529.45
_chemical_name_common 'tyramine monohydrate'
_space_group_IT_number 29
_symmetry_space_group_name_Hall 'P 2c -2ac'
_symmetry_space_group_name_H-M 'P c a 21'
_atom_sites_solution_hydrogens geom
_atom_sites_solution_primary direct
_atom_sites_solution_secondary difmap
_audit_creation_method SHELXL-97
_cell_angle_alpha 90.00
_cell_angle_beta 90.00
_cell_angle_gamma 90.00
_cell_formula_units_Z 4
_cell_length_a 10.466(6)
_cell_length_b 18.241(11)
_cell_length_c 8.265(4)
_cell_measurement_temperature 200(2)
_cell_volume 1577.9(15)
_computing_cell_refinement 'Bruker SAINT'
_computing_data_collection 'Bruker GIS'
_computing_data_reduction 'Bruker SAINT'
_computing_molecular_graphics 'Bruker APEX2'
_computing_structure_refinement 'SHELXL-97 (Sheldrick, 2008)'
_computing_structure_solution 'SHELXS-97 (Sheldrick, 2008)'
_diffrn_ambient_temperature 200(2)
_diffrn_measured_fraction_theta_full 0.994
_diffrn_measured_fraction_theta_max 0.994
_diffrn_measurement_device_type 'Bruker SMART X2S'
_diffrn_measurement_method '\w scans'
_diffrn_radiation_monochromator 'doubly curved silicon crystal'
_diffrn_radiation_source 'micro-focus sealed tube'
_diffrn_radiation_type MoK\a
_diffrn_radiation_wavelength 0.71073
_diffrn_reflns_av_R_equivalents 0.0594
_diffrn_reflns_av_sigmaI/netI 0.0639
_diffrn_reflns_limit_h_max 10
_diffrn_reflns_limit_h_min -10
_diffrn_reflns_limit_k_max 19
_diffrn_reflns_limit_k_min -18
_diffrn_reflns_limit_l_max 8
_diffrn_reflns_limit_l_min -8
_diffrn_reflns_number 7057
_diffrn_reflns_theta_full 21.83
_diffrn_reflns_theta_max 21.83
_diffrn_reflns_theta_min 1.12
_exptl_absorpt_coefficient_mu 0.114
_exptl_absorpt_correction_T_max 0.9898
_exptl_absorpt_correction_T_min 0.9732
_exptl_absorpt_correction_type multi-scan
_exptl_crystal_density_diffrn 1.445
_exptl_crystal_density_method 'not measured'
_exptl_crystal_F_000 732
_exptl_crystal_size_max 0.24
_exptl_crystal_size_mid 0.16
_exptl_crystal_size_min 0.09
_refine_diff_density_max 0.237
_refine_diff_density_min -0.214
_refine_diff_density_rms 0.048
_refine_ls_abs_structure_details 'Flack H D (1983), Acta Cryst. A39, 876-881'
_refine_ls_abs_structure_Flack -2(4)
_refine_ls_extinction_method none
_refine_ls_goodness_of_fit_ref 0.904
_refine_ls_hydrogen_treatment mixed
_refine_ls_matrix_type full
_refine_ls_number_parameters 191
_refine_ls_number_reflns 1855
_refine_ls_number_restraints 1
_refine_ls_restrained_S_all 0.904
_refine_ls_R_factor_all 0.0841
_refine_ls_R_factor_gt 0.0556
_refine_ls_shift/su_max 4.410
_refine_ls_shift/su_mean 0.597
_refine_ls_structure_factor_coef Fsqd
_refine_ls_weighting_details 'calc w=1/[\s^2^(Fo^2^)+(0.1121P)^2^+0.8807P] where P=(Fo^2^+2Fc^2^)/3'
_refine_ls_weighting_scheme calc
_refine_ls_wR_factor_gt 0.1498
_refine_ls_wR_factor_ref 0.1713
_reflns_number_gt 1330
_reflns_number_total 1855
_reflns_threshold_expression >2sigma(I)
_cod_data_source_file Struct-99-b.cif
_cod_data_source_block bi99
_cod_depositor_comments
;
The following automatic conversions were performed:

'_chemical_melting_point' value '256.3oC' was changed to '529.45' -
it was converted from degrees Celsius(C) to Kelvins(K).

Automatic conversion script
Id: cif_fix_values 1891 2012-01-12 08:04:46Z andrius 
;
_cod_original_cell_volume 1578.0(16)
_cod_database_code 1513075

loop_
_symmetry_equiv_pos_as_xyz
'x, y, z'
'-x, -y, z+1/2'
'-x+1/2, y, z+1/2'
'x+1/2, -y, z'

loop_
_atom_site_label
_atom_site_type_symbol
_atom_site_fract_x
_atom_site_fract_y
_atom_site_fract_z
_atom_site_U_iso_or_equiv
_atom_site_adp_type
_atom_site_occupancy
_atom_site_symmetry_multiplicity
_atom_site_calc_flag
_atom_site_refinement_flags
O1 O -0.0912(4) 0.2809(2) 0.7808(6) 0.0538(13) Uani 1 1 d .
H1 H -0.0375 0.2570 0.7270 0.081 Uiso 1 1 calc R
O2 O 0.0838(4) 0.2088(2) 0.6562(6) 0.0568(13) Uani 1 1 d .
N2 N 0.1024(6) -0.2146(2) 0.8243(7) 0.0629(16) Uani 1 1 d .
H2A H 0.1389 -0.2251 0.9174 0.076 Uiso 1 1 calc R
H2B H 0.0739 -0.2500 0.7618 0.076 Uiso 1 1 calc R
C15 C -0.0993(5) 0.3504(3) 0.7211(7) 0.0380(16) Uani 1 1 d .
C16 C -0.1948(5) 0.3979(3) 0.7757(8) 0.0384(16) Uani 1 1 d .
H6 H -0.2551 0.3812 0.8533 0.046 Uiso 1 1 calc R
C4 C -0.2023(5) 0.4685(3) 0.7187(7) 0.0385(16) Uani 1 1 d .
H7 H -0.2693 0.4992 0.7562 0.046 Uiso 1 1 calc R
C1 C -0.1158(5) 0.4961(3) 0.6089(7) 0.0334(14) Uani 1 1 d .
C2 C -0.1225(6) 0.5752(3) 0.5486(8) 0.0472(18) Uani 1 1 d .
H8 H -0.0944 0.5773 0.4343 0.057 Uiso 1 1 calc R
H9 H -0.2119 0.5928 0.5538 0.057 Uiso 1 1 calc R
C3 C -0.0389(7) 0.6241(3) 0.6495(10) 0.060(2) Uani 1 1 d .
H3A H -0.0727 0.6250 0.7614 0.071 Uiso 1 1 calc R
H3B H 0.0480 0.6028 0.6536 0.071 Uiso 1 1 calc R
N1 N -0.0297(5) 0.7005(3) 0.5895(7) 0.0624(16) Uani 1 1 d .
H1A H -0.0713 0.7136 0.5016 0.075 Uiso 1 1 calc R
H1B H 0.0174 0.7327 0.6417 0.075 Uiso 1 1 calc R
C5 C -0.0191(6) 0.4512(3) 0.5549(7) 0.0443(17) Uani 1 1 d .
H13 H 0.0426 0.4695 0.4810 0.053 Uiso 1 1 calc R
C6 C -0.0118(6) 0.3789(3) 0.6087(9) 0.0483(17) Uani 1 1 d .
H14 H 0.0542 0.3482 0.5683 0.058 Uiso 1 1 calc R
C7 C 0.0956(6) 0.1396(3) 0.7150(7) 0.0402(17) Uani 1 1 d .
C8 C 0.1977(6) 0.0963(3) 0.6624(9) 0.0457(17) Uani 1 1 d .
H15 H 0.2572 0.1152 0.5864 0.055 Uiso 1 1 calc R
C9 C 0.2119(6) 0.0256(3) 0.7213(7) 0.0424(16) Uani 1 1 d .
H16 H 0.2821 -0.0029 0.6847 0.051 Uiso 1 1 calc R
C10 C 0.1279(5) -0.0048(3) 0.8311(8) 0.0356(14) Uani 1 1 d .
C11 C 0.1409(6) -0.0820(3) 0.8886(8) 0.0475(18) Uani 1 1 d .
H17 H 0.0958 -0.0867 0.9934 0.057 Uiso 1 1 calc R
H18 H 0.2325 -0.0922 0.9082 0.057 Uiso 1 1 calc R
C12 C 0.0894(7) -0.1390(3) 0.7741(7) 0.057(2) Uani 1 1 d .
H19 H -0.0025 -0.1289 0.7563 0.068 Uiso 1 1 calc R
H20 H 0.1331 -0.1331 0.6688 0.068 Uiso 1 1 calc R
C13 C 0.0128(6) 0.1101(3) 0.8256(8) 0.0406(15) Uani 1 1 d .
H21 H -0.0562 0.1388 0.8651 0.049 Uiso 1 1 calc R
C14 C 0.0285(6) 0.0397(3) 0.8802(7) 0.0418(15) Uani 1 1 d .
H22 H -0.0317 0.0206 0.9551 0.050 Uiso 1 1 calc R
OW1 O 0.2321(5) 0.2642(2) 0.4109(7) 0.0843(15) Uani 1 1 d .

loop_
_atom_site_aniso_label
_atom_site_aniso_U_11
_atom_site_aniso_U_22
_atom_site_aniso_U_33
_atom_site_aniso_U_23
_atom_site_aniso_U_13
_atom_site_aniso_U_12
O1 0.064(3) 0.033(2) 0.064(3) 0.005(2) 0.014(3) 0.008(2)
O2 0.075(3) 0.032(3) 0.064(3) 0.008(3) 0.017(3) 0.013(2)
N2 0.122(5) 0.019(3) 0.048(3) -0.001(3) -0.026(3) -0.017(3)
C15 0.047(3) 0.031(3) 0.035(4) 0.003(3) -0.004(3) -0.005(3)
C16 0.037(4) 0.035(3) 0.044(4) -0.003(3) 0.001(3) 0.003(3)
C4 0.035(3) 0.036(4) 0.044(4) -0.010(3) -0.001(3) 0.006(3)
C1 0.042(3) 0.026(3) 0.032(3) 0.000(3) 0.001(3) 0.001(3)
C2 0.061(4) 0.035(4) 0.046(4) -0.002(3) -0.004(3) -0.010(3)
C3 0.086(5) 0.030(4) 0.063(5) 0.007(4) -0.019(4) -0.007(3)
N1 0.090(4) 0.036(3) 0.061(4) -0.005(3) -0.024(3) -0.012(3)
C5 0.063(4) 0.029(4) 0.042(4) -0.002(3) 0.012(3) -0.008(3)
C6 0.052(4) 0.037(4) 0.057(5) -0.004(4) 0.021(4) 0.005(3)
C7 0.046(4) 0.027(3) 0.048(5) -0.008(3) -0.006(4) 0.004(3)
C8 0.057(4) 0.038(4) 0.042(4) 0.002(3) 0.020(3) 0.002(3)
C9 0.048(3) 0.033(3) 0.046(4) -0.004(3) 0.002(3) 0.008(3)
C10 0.045(3) 0.025(3) 0.037(4) -0.004(3) -0.003(3) -0.004(3)
C11 0.058(4) 0.042(4) 0.043(4) -0.005(3) -0.001(4) -0.006(3)
C12 0.097(6) 0.042(4) 0.032(4) -0.002(3) -0.011(4) -0.017(4)
C13 0.038(4) 0.049(4) 0.035(4) -0.006(3) 0.009(3) 0.001(3)
C14 0.046(3) 0.040(4) 0.039(4) 0.001(3) 0.007(3) -0.001(3)
OW1 0.080(3) 0.069(3) 0.104(4) -0.011(3) 0.015(3) 0.006(3)

loop_
_atom_type_symbol
_atom_type_description
_atom_type_scat_dispersion_real
_atom_type_scat_dispersion_imag
_atom_type_scat_source
C C 0.0033 0.0016 'International Tables Vol C Tables 4.2.6.8 and 6.1.1.4'
H H 0.0000 0.0000 'International Tables Vol C Tables 4.2.6.8 and 6.1.1.4'
N N 0.0061 0.0033 'International Tables Vol C Tables 4.2.6.8 and 6.1.1.4'
O O 0.0106 0.0060 'International Tables Vol C Tables 4.2.6.8 and 6.1.1.4'

loop_
_geom_angle_atom_site_label_1
_geom_angle_atom_site_label_2
_geom_angle_atom_site_label_3
_geom_angle
C15 O1 H1 109.5
C12 N2 H2A 120.0
C12 N2 H2B 120.0
H2A N2 H2B 120.0
O1 C15 C6 123.0(5)
O1 C15 C16 120.3(5)
C6 C15 C16 116.7(5)
C4 C16 C15 120.8(6)
C4 C16 H6 119.6
C15 C16 H6 119.6
C16 C4 C1 122.1(5)
C16 C4 H7 119.0
C1 C4 H7 118.9
C5 C1 C4 118.7(5)
C5 C1 C2 119.3(6)
C4 C1 C2 122.0(5)
C3 C2 C1 110.7(5)
C3 C2 H8 109.8
C1 C2 H8 109.9
C3 C2 H9 109.2
C1 C2 H9 109.1
H8 C2 H9 108.1
N1 C3 C2 114.2(6)
N1 C3 H3A 108.7
C2 C3 H3A 109.0
N1 C3 H3B 108.8
C2 C3 H3B 108.3
H3A C3 H3B 107.6
C3 N1 H1A 120.0
C3 N1 H1B 120.0
H1A N1 H1B 120.0
C1 C5 C6 120.0(6)
C1 C5 H13 120.2
C6 C5 H13 119.8
C5 C6 C15 121.7(6)
C5 C6 H14 119.2
C15 C6 H14 119.1
O2 C7 C13 123.1(5)
O2 C7 C8 118.9(6)
C13 C7 C8 117.9(5)
C9 C8 C7 119.9(6)
C9 C8 H15 120.1
C7 C8 H15 120.0
C10 C9 C8 122.4(6)
C10 C9 H16 118.7
C8 C9 H16 118.8
C9 C10 C14 115.9(5)
C9 C10 C11 122.0(6)
C14 C10 C11 122.0(6)
C10 C11 C12 114.8(5)
C10 C11 H17 108.4
C12 C11 H17 108.6
C10 C11 H18 108.8
C12 C11 H18 108.5
H17 C11 H18 107.6
N2 C12 C11 116.4(5)
N2 C12 H19 108.3
C11 C12 H19 108.0
N2 C12 H20 108.3
C11 C12 H20 108.2
H19 C12 H20 107.4
C7 C13 C14 120.8(6)
C7 C13 H21 119.5
C14 C13 H21 119.7
C13 C14 C10 123.0(6)
C13 C14 H22 118.5
C10 C14 H22 118.5

loop_
_geom_bond_atom_site_label_1
_geom_bond_atom_site_label_2
_geom_bond_distance
O1 C15 1.362(6)
O1 H1 0.8403
O2 C7 1.358(6)
N2 C12 1.446(7)
N2 H2A 0.8800
N2 H2B 0.8800
C15 C6 1.405(8)
C15 C16 1.398(8)
C16 C4 1.373(8)
C16 H6 0.9500
C4 C1 1.377(8)
C4 H7 0.9500
C1 C5 1.375(8)
C1 C2 1.529(8)
C2 C3 1.503(9)
C2 H8 0.9900
C2 H9 0.9900
C3 N1 1.482(7)
C3 H3A 0.9900
C3 H3B 0.9900
N1 H1A 0.8800
N1 H1B 0.8800
C5 C6 1.394(8)
C5 H13 0.9500
C6 H14 0.9500
C7 C13 1.370(8)
C7 C8 1.399(8)
C8 C9 1.385(8)
C8 H15 0.9500
C9 C10 1.380(8)
C9 H16 0.9500
C10 C14 1.379(8)
C10 C11 1.493(8)
C11 C12 1.506(8)
C11 H17 0.9900
C11 H18 0.9900
C12 H19 0.9900
C12 H20 0.9900
C13 C14 1.372(8)
C13 H21 0.9500
C14 H22 0.9500
